data_4070862
loop_
_publ_author_name
'Fairchild, Robert M.'
'Holman, K. Travis'

_publ_section_title
;
 [(\h5-C5Me4CH2R)Ru(\h6-arene)]+and [(\h5-C5Me4CH2R)Ru(CH3CN)3]+Compounds
 Possessing Pendant Arms
;
_journal_issue 8
_journal_name_full Organometallics
_journal_page_first 1823
_journal_paper_doi 10.1021/om701084m
_journal_volume 27
_journal_year 2008
_chemical_formula_sum 'C36 H46 F12 O4 P2 Ru2'
_chemical_formula_weight 1034.81
_chemical_name_systematic
; 
 [(eta6-acetophenone)Ru(eta5-C5Me4CH2OH)]PF6 
;
_space_group_IT_number 4
_symmetry_cell_setting monoclinic
_symmetry_space_group_name_Hall 'P 2yb'
_symmetry_space_group_name_H-M 'P 1 21 1'
_atom_sites_solution_hydrogens geom
_atom_sites_solution_primary direct
_atom_sites_solution_secondary difmap
_audit_creation_method SHELXL-97
_cell_angle_alpha 90.00
_cell_angle_beta 92.9840(10)
_cell_angle_gamma 90.00
_cell_formula_units_Z 2
_cell_length_a 7.3620(4)
_cell_length_b 12.5244(7)
_cell_length_c 21.2886(11)
_cell_measurement_reflns_used 8421
_cell_measurement_temperature 100(2)
_cell_measurement_theta_max 56.564
_cell_measurement_theta_min 5.026
_cell_volume 1960.25(18)
_computing_cell_refinement 'SAINT, Bruker'
_computing_data_collection 'SMART, Bruker'
_computing_data_reduction 'SAINT, Bruker'
_computing_molecular_graphics 'X-SEED, L. Barbour (1999);http://x-seed.net/'
_computing_structure_refinement 'SHELXL-97 (Sheldrick, 1997)'
_computing_structure_solution 'SHELXS-97 (Sheldrick, 1990)'
_diffrn_ambient_temperature 100(2)
_diffrn_measured_fraction_theta_full 0.969
_diffrn_measured_fraction_theta_max 0.969
_diffrn_measurement_device_type 'SMART platform CCD, Bruker'
_diffrn_measurement_method 'omega scans'
_diffrn_radiation_monochromator graphite
_diffrn_radiation_source 'fine-focus sealed tube'
_diffrn_radiation_type MoK\a
_diffrn_radiation_wavelength 0.71073
_diffrn_reflns_av_R_equivalents 0.0389
_diffrn_reflns_av_sigmaI/netI 0.0724
_diffrn_reflns_limit_h_max 9
_diffrn_reflns_limit_h_min -9
_diffrn_reflns_limit_k_max 16
_diffrn_reflns_limit_k_min -16
_diffrn_reflns_limit_l_max 28
_diffrn_reflns_limit_l_min -27
_diffrn_reflns_number 15670
_diffrn_reflns_theta_full 28.32
_diffrn_reflns_theta_max 28.32
_diffrn_reflns_theta_min 1.89
_exptl_absorpt_coefficient_mu 0.948
_exptl_absorpt_correction_T_max 0.7975
_exptl_absorpt_correction_T_min 0.7146
_exptl_absorpt_correction_type multi-scan
_exptl_absorpt_process_details 'SADABS, G. Sheldrick (1999)'
_exptl_crystal_colour colourless
_exptl_crystal_density_diffrn 1.753
_exptl_crystal_density_method 'not measured'
_exptl_crystal_description plate
_exptl_crystal_F_000 1040
_exptl_crystal_size_max 0.38
_exptl_crystal_size_mid 0.25
_exptl_crystal_size_min 0.25
_refine_diff_density_max 0.991
_refine_diff_density_min -0.569
_refine_diff_density_rms 0.119
_refine_ls_abs_structure_details 'Flack H D (1983), Acta Cryst. A39, 876-881'
_refine_ls_abs_structure_Flack 0.49(3)
_refine_ls_extinction_method none
_refine_ls_goodness_of_fit_ref 1.001
_refine_ls_hydrogen_treatment constr
_refine_ls_matrix_type full
_refine_ls_number_parameters 526
_refine_ls_number_reflns 8988
_refine_ls_number_restraints 1
_refine_ls_restrained_S_all 1.001
_refine_ls_R_factor_all 0.0798
_refine_ls_R_factor_gt 0.0442
_refine_ls_shift/su_max 0.000
_refine_ls_shift/su_mean 0.000
_refine_ls_structure_factor_coef Fsqd
_refine_ls_weighting_details 'calc w=1/[\s^2^(Fo^2^)+(0.0560P)^2^+0.0000P] where P=(Fo^2^+2Fc^2^)/3'
_refine_ls_weighting_scheme calc
_refine_ls_wR_factor_gt 0.0952
_refine_ls_wR_factor_ref 0.1042
_reflns_number_gt 6682
_reflns_number_total 8988
_reflns_threshold_expression >2sigma(I)
_cod_data_source_file om701084m-ccdc664331.cif
_cod_data_source_block 07029Acetophenone
_cod_depositor_comments
;
The following automatic conversions were performed:

'_symmetry_cell_setting' value 'Monoclinic' changed to 'monoclinic'
according to /home/saulius/struct/CIF-dictionaries/cif_core.dic
dictionary named 'cif_core.dic' version 2.4.1 from 2010-06-29.

Automatic conversion script
Id: cif_fix_values 1715 2011-07-08 13:25:40Z adriana 
;
_cod_original_sg_symbol_H-M P21
_cod_database_code 4070862

loop_
_symmetry_equiv_pos_as_xyz
'x, y, z'
'-x, y+1/2, -z'

loop_
_atom_site_label
_atom_site_type_symbol
_atom_site_fract_x
_atom_site_fract_y
_atom_site_fract_z
_atom_site_U_iso_or_equiv
_atom_site_adp_type
_atom_site_occupancy
_atom_site_symmetry_multiplicity
_atom_site_calc_flag
_atom_site_refinement_flags
_atom_site_disorder_assembly
_atom_site_disorder_group
Ru1 Ru 0.13716(6) 0.17269(3) 0.10387(2) 0.02227(16) Uani 1 1 d . . .
Ru2 Ru 0.85229(6) 0.63914(3) 0.396840(19) 0.01718(13) Uani 1 1 d . A .
P1 P 1.1118(2) 0.57317(13) 0.65682(7) 0.0294(4) Uani 1 1 d . . .
P2 P 1.1068(3) 0.63101(16) 0.15737(7) 0.0433(5) Uani 1 1 d . . .
F1 F 1.1968(7) 0.6711(3) 0.6242(2) 0.0615(12) Uani 1 1 d . . .
F2 F 1.2033(5) 0.4952(3) 0.60844(15) 0.0400(9) Uani 1 1 d . . .
F3 F 1.2900(6) 0.5616(3) 0.70455(17) 0.0512(10) Uani 1 1 d . . .
F4 F 0.9351(6) 0.5795(4) 0.61099(18) 0.0600(12) Uani 1 1 d . . .
F5 F 1.0306(6) 0.4708(3) 0.69160(17) 0.0533(11) Uani 1 1 d . . .
F6 F 1.0204(6) 0.6493(4) 0.70671(16) 0.0550(12) Uani 1 1 d . . .
F7 F 1.2748(10) 0.6736(6) 0.1958(4) 0.140(3) Uani 1 1 d . . .
F8 F 1.0968(8) 0.7357(4) 0.1146(2) 0.0770(16) Uani 1 1 d . . .
F9 F 1.2216(7) 0.5709(5) 0.10812(19) 0.0765(15) Uani 1 1 d . . .
F10 F 0.9291(8) 0.5940(5) 0.1168(3) 0.102(2) Uani 1 1 d . . .
F11 F 1.1045(10) 0.5273(4) 0.1979(2) 0.112(2) Uani 1 1 d . . .
F12 F 0.9853(10) 0.6889(5) 0.2062(2) 0.105(2) Uani 1 1 d . . .
O1 O -0.1853(6) -0.0647(4) 0.04112(19) 0.0418(11) Uani 1 1 d . . .
O2 O 0.5604(8) 0.2574(4) 0.2528(2) 0.0557(15) Uani 1 1 d . . .
H2 H 0.5927 0.2016 0.2722 0.067 Uiso 1 1 calc R . .
O3 O 1.1568(6) 0.3884(3) 0.45049(17) 0.0339(10) Uani 1 1 d . . .
O4A O 0.4716(15) 0.4995(9) 0.2436(5) 0.047(3) Uani 0.44 1 d P A 2
H4A H 0.4183 0.5578 0.2360 0.056 Uiso 0.44 1 calc PR A 2
O4B O 0.7772(10) 0.4274(7) 0.2705(3) 0.0410(19) Uani 0.56 1 d P B 1
H4B H 0.7335 0.3799 0.2930 0.049 Uiso 0.56 1 calc PR B 1
C1 C -0.1352(8) 0.0984(5) 0.0921(3) 0.0296(13) Uani 1 1 d . . .
C2 C -0.1256(9) 0.1597(8) 0.1494(3) 0.0325(16) Uani 1 1 d . . .
H2A H -0.1532 0.1268 0.1880 0.039 Uiso 1 1 calc R . .
C3 C -0.0756(8) 0.2676(6) 0.1485(3) 0.0347(15) Uani 1 1 d . . .
H3 H -0.0693 0.3076 0.1865 0.042 Uiso 1 1 calc R . .
C4 C -0.0340(9) 0.3175(6) 0.0907(3) 0.0388(16) Uani 1 1 d . . .
H4 H 0.0007 0.3906 0.0901 0.047 Uiso 1 1 calc R . .
C5 C -0.0449(8) 0.2569(6) 0.0342(3) 0.0338(16) Uani 1 1 d . . .
H5 H -0.0181 0.2901 -0.0044 0.041 Uiso 1 1 calc R . .
C6 C -0.0942(8) 0.1500(6) 0.0345(2) 0.0282(14) Uani 1 1 d . . .
H6 H -0.1008 0.1107 -0.0037 0.034 Uiso 1 1 calc R . .
C7 C -0.1762(8) -0.0202(5) 0.0914(3) 0.0329(14) Uani 1 1 d . . .
C8 C -0.2032(9) -0.0763(6) 0.1521(3) 0.0400(16) Uani 1 1 d . . .
H8A H -0.3038 -0.0429 0.1732 0.060 Uiso 1 1 calc R . .
H8B H -0.0917 -0.0714 0.1792 0.060 Uiso 1 1 calc R . .
H8C H -0.2319 -0.1516 0.1438 0.060 Uiso 1 1 calc R . .
C9 C 0.3816(8) 0.1861(5) 0.1645(3) 0.0203(13) Uani 1 1 d . . .
C10 C 0.4139(8) 0.2352(5) 0.1047(3) 0.0253(13) Uani 1 1 d . . .
C11 C 0.3930(8) 0.1543(6) 0.0583(2) 0.0278(14) Uani 1 1 d . . .
C12 C 0.3533(7) 0.0566(5) 0.0886(3) 0.0262(13) Uani 1 1 d . . .
C13 C 0.3422(8) 0.0751(5) 0.1559(2) 0.0231(13) Uani 1 1 d . . .
C14 C 0.3832(9) 0.2439(5) 0.2256(3) 0.0326(15) Uani 1 1 d . . .
H14A H 0.3262 0.3149 0.2189 0.039 Uiso 1 1 calc R . .
H14B H 0.3093 0.2036 0.2551 0.039 Uiso 1 1 calc R . .
C15 C 0.4598(9) 0.3507(5) 0.0944(3) 0.0340(15) Uani 1 1 d . . .
H15A H 0.5920 0.3602 0.0982 0.051 Uiso 1 1 calc R . .
H15B H 0.4029 0.3947 0.1260 0.051 Uiso 1 1 calc R . .
H15C H 0.4142 0.3726 0.0522 0.051 Uiso 1 1 calc R . .
C16 C 0.4187(8) 0.1696(6) -0.0107(3) 0.0389(16) Uani 1 1 d . . .
H16A H 0.3819 0.2421 -0.0231 0.058 Uiso 1 1 calc R . .
H16B H 0.3441 0.1177 -0.0349 0.058 Uiso 1 1 calc R . .
H16C H 0.5471 0.1589 -0.0192 0.058 Uiso 1 1 calc R . .
C17 C 0.3246(8) -0.0500(5) 0.0571(3) 0.0368(15) Uani 1 1 d . . .
H17A H 0.2566 -0.0402 0.0167 0.055 Uiso 1 1 calc R . .
H17B H 0.2556 -0.0967 0.0841 0.055 Uiso 1 1 calc R . .
H17C H 0.4428 -0.0826 0.0500 0.055 Uiso 1 1 calc R . .
C18 C 0.3106(8) -0.0059(5) 0.2060(3) 0.0324(14) Uani 1 1 d . . .
H18A H 0.4266 -0.0236 0.2283 0.049 Uiso 1 1 calc R . .
H18B H 0.2577 -0.0706 0.1867 0.049 Uiso 1 1 calc R . .
H18C H 0.2269 0.0235 0.2359 0.049 Uiso 1 1 calc R . .
C19 C 1.1202(7) 0.5585(4) 0.4058(2) 0.0181(11) Uani 1 1 d . . .
C20 C 1.0832(8) 0.6031(5) 0.4653(3) 0.0214(13) Uani 1 1 d . . .
H20 H 1.0893 0.5593 0.5018 0.026 Uiso 1 1 calc R . .
C21 C 1.0380(8) 0.7116(4) 0.4705(3) 0.0236(12) Uani 1 1 d . . .
H21 H 1.0097 0.7408 0.5100 0.028 Uiso 1 1 calc R . .
C22 C 1.0348(7) 0.7766(5) 0.4165(3) 0.0268(12) Uani 1 1 d . . .
H22 H 1.0065 0.8503 0.4200 0.032 Uiso 1 1 calc R . .
C23 C 1.0730(7) 0.7342(4) 0.3573(3) 0.0268(13) Uani 1 1 d . . .
H23 H 1.0701 0.7792 0.3213 0.032 Uiso 1 1 calc R . .
C24 C 1.1154(8) 0.6248(5) 0.3512(3) 0.0230(17) Uani 1 1 d . . .
H24 H 1.1405 0.5957 0.3114 0.028 Uiso 1 1 calc R . .
C25 C 1.1494(7) 0.4390(4) 0.4018(2) 0.0238(12) Uani 1 1 d . . .
C26 C 1.1731(9) 0.3898(5) 0.3393(3) 0.0362(15) Uani 1 1 d . . .
H26A H 1.1852 0.3123 0.3440 0.054 Uiso 1 1 calc R . .
H26B H 1.2827 0.4187 0.3213 0.054 Uiso 1 1 calc R . .
H26C H 1.0669 0.4060 0.3112 0.054 Uiso 1 1 calc R . .
C27 C 0.6382(7) 0.5709(5) 0.3339(3) 0.0194(12) Uani 1 1 d . . .
C28 C 0.6371(7) 0.5175(5) 0.3947(3) 0.0236(12) Uani 1 1 d . A .
C29 C 0.5988(8) 0.5971(5) 0.4399(3) 0.0263(13) Uani 1 1 d . . .
C30 C 0.5754(7) 0.6966(5) 0.4098(3) 0.0245(13) Uani 1 1 d . A .
C31 C 0.6032(8) 0.6819(5) 0.3441(2) 0.0198(12) Uani 1 1 d . A .
C32A C 0.6616(9) 0.5210(5) 0.2702(3) 0.0308(15) Uani 0.44 1 d P A 2
H32A H 0.7261 0.5703 0.2427 0.037 Uiso 0.44 1 calc PR A 2
H32B H 0.7318 0.4537 0.2745 0.037 Uiso 0.44 1 calc PR A 2
C32B C 0.6616(9) 0.5210(5) 0.2702(3) 0.0308(15) Uani 0.56 1 d P B 1
H32C H 0.5401 0.5011 0.2518 0.037 Uiso 0.56 1 calc PR B 1
H32D H 0.7128 0.5754 0.2424 0.037 Uiso 0.56 1 calc PR B 1
C33 C 0.6646(8) 0.4007(4) 0.4070(3) 0.0327(14) Uani 1 1 d . . .
H33A H 0.7190 0.3907 0.4496 0.049 Uiso 1 1 calc R A .
H33B H 0.7458 0.3712 0.3764 0.049 Uiso 1 1 calc R . .
H33C H 0.5470 0.3640 0.4032 0.049 Uiso 1 1 calc R . .
C34 C 0.5778(8) 0.5774(6) 0.5093(3) 0.0334(15) Uani 1 1 d . A .
H34A H 0.6168 0.6409 0.5333 0.050 Uiso 1 1 calc R . .
H34B H 0.6529 0.5162 0.5230 0.050 Uiso 1 1 calc R . .
H34C H 0.4500 0.5622 0.5166 0.050 Uiso 1 1 calc R . .
C35 C 0.5291(8) 0.8006(5) 0.4396(3) 0.0360(15) Uani 1 1 d . . .
H35A H 0.3973 0.8050 0.4436 0.054 Uiso 1 1 calc R A .
H35B H 0.5687 0.8596 0.4133 0.054 Uiso 1 1 calc R . .
H35C H 0.5911 0.8055 0.4814 0.054 Uiso 1 1 calc R . .
C36 C 0.5846(9) 0.7661(5) 0.2930(3) 0.0347(15) Uani 1 1 d . . .
H36A H 0.6574 0.7455 0.2577 0.052 Uiso 1 1 calc R A .
H36B H 0.6277 0.8349 0.3099 0.052 Uiso 1 1 calc R . .
H36C H 0.4566 0.7724 0.2784 0.052 Uiso 1 1 calc R . .

loop_
_atom_site_aniso_label
_atom_site_aniso_U_11
_atom_site_aniso_U_22
_atom_site_aniso_U_33
_atom_site_aniso_U_23
_atom_site_aniso_U_13
_atom_site_aniso_U_12
Ru1 0.0187(3) 0.0312(4) 0.0168(3) -0.00196(19) 0.0005(2) 0.0063(2)
Ru2 0.0171(3) 0.0158(3) 0.0185(3) 0.00013(19) 0.0000(2) 0.0001(2)
P1 0.0359(9) 0.0323(9) 0.0197(7) 0.0003(6) -0.0002(6) 0.0031(7)
P2 0.0653(13) 0.0489(11) 0.0158(7) -0.0014(7) 0.0023(7) -0.0083(9)
F1 0.101(4) 0.030(2) 0.054(3) 0.0031(19) 0.011(2) -0.017(2)
F2 0.052(2) 0.037(2) 0.0323(19) -0.0062(15) 0.0137(16) -0.0028(17)
F3 0.060(3) 0.046(2) 0.045(2) -0.0046(19) -0.0170(19) 0.009(2)
F4 0.045(3) 0.099(4) 0.034(2) -0.007(2) -0.0116(19) 0.019(3)
F5 0.070(3) 0.051(3) 0.040(2) 0.0061(18) 0.018(2) -0.008(2)
F6 0.085(3) 0.050(3) 0.030(2) -0.0057(18) 0.0004(19) 0.035(2)
F7 0.109(5) 0.141(7) 0.161(7) -0.038(5) -0.067(5) -0.038(5)
F8 0.123(5) 0.063(3) 0.048(3) 0.011(2) 0.033(3) 0.002(3)
F9 0.100(4) 0.091(4) 0.040(2) 0.015(2) 0.023(2) 0.037(3)
F10 0.074(4) 0.109(5) 0.120(5) -0.013(4) -0.014(3) -0.018(4)
F11 0.228(8) 0.064(3) 0.047(3) 0.020(2) 0.040(4) 0.028(4)
F12 0.185(6) 0.088(4) 0.046(3) 0.015(3) 0.054(3) 0.040(4)
O1 0.041(3) 0.052(3) 0.032(2) -0.008(2) 0.003(2) -0.013(2)
O2 0.084(4) 0.035(3) 0.047(3) -0.006(2) -0.020(3) 0.011(3)
O3 0.048(3) 0.028(2) 0.026(2) 0.0074(17) -0.0016(19) 0.0053(19)
O4A 0.059(8) 0.037(7) 0.043(6) -0.010(5) -0.009(5) -0.009(6)
O4B 0.038(5) 0.048(5) 0.038(4) -0.005(4) 0.010(4) -0.003(4)
C1 0.017(3) 0.048(4) 0.023(3) 0.002(2) 0.000(2) 0.013(3)
C2 0.018(3) 0.054(5) 0.025(3) -0.003(3) 0.003(2) 0.009(3)
C3 0.018(3) 0.051(4) 0.035(3) -0.009(3) 0.004(3) 0.012(3)
C4 0.029(4) 0.043(4) 0.044(4) -0.003(3) 0.002(3) 0.017(3)
C5 0.016(3) 0.051(4) 0.034(3) 0.020(3) 0.000(3) 0.011(3)
C6 0.021(3) 0.047(4) 0.017(2) 0.010(3) 0.001(2) 0.009(3)
C7 0.018(3) 0.056(4) 0.025(3) -0.003(3) 0.004(2) 0.000(3)
C8 0.034(4) 0.059(5) 0.027(3) 0.008(3) 0.002(3) -0.004(3)
C9 0.023(3) 0.022(3) 0.016(2) -0.008(3) -0.001(2) 0.007(3)
C10 0.019(3) 0.034(4) 0.023(3) -0.005(3) -0.004(2) 0.005(3)
C11 0.021(3) 0.044(4) 0.018(3) 0.004(3) 0.006(2) 0.006(3)
C12 0.014(3) 0.039(4) 0.026(3) -0.013(3) 0.002(2) 0.010(3)
C13 0.021(3) 0.027(4) 0.022(3) -0.006(2) 0.001(2) 0.003(2)
C14 0.037(4) 0.031(4) 0.028(3) -0.007(3) -0.014(3) 0.000(3)
C15 0.030(4) 0.040(4) 0.031(3) 0.005(3) -0.003(3) 0.003(3)
C16 0.032(3) 0.060(5) 0.026(3) -0.003(3) 0.009(2) -0.001(3)
C17 0.026(3) 0.040(4) 0.044(4) -0.018(3) 0.007(3) 0.004(3)
C18 0.022(3) 0.038(4) 0.037(3) 0.009(3) 0.005(3) 0.005(3)
C19 0.009(3) 0.025(3) 0.020(3) -0.001(2) 0.000(2) 0.003(2)
C20 0.020(3) 0.024(3) 0.021(3) 0.001(2) 0.007(2) -0.002(3)
C21 0.019(3) 0.020(3) 0.030(3) -0.008(2) -0.006(2) 0.000(2)
C22 0.020(3) 0.024(3) 0.036(3) -0.002(2) -0.003(2) -0.003(2)
C23 0.018(3) 0.019(3) 0.043(4) 0.014(2) -0.002(2) 0.003(2)
C24 0.019(3) 0.031(5) 0.020(3) 0.002(2) 0.006(2) 0.001(2)
C25 0.019(3) 0.029(3) 0.023(3) -0.002(2) 0.000(2) 0.004(2)
C26 0.056(4) 0.024(3) 0.029(3) -0.002(2) 0.009(3) 0.005(3)
C27 0.017(3) 0.017(3) 0.023(3) -0.003(3) -0.002(2) -0.003(2)
C28 0.015(3) 0.024(3) 0.031(3) 0.001(2) -0.001(2) -0.004(2)
C29 0.015(3) 0.033(3) 0.032(3) -0.001(3) 0.001(2) 0.000(3)
C30 0.015(3) 0.024(3) 0.035(3) -0.007(2) 0.000(2) 0.000(2)
C31 0.020(3) 0.014(3) 0.024(3) -0.003(2) -0.006(2) -0.006(2)
C32A 0.034(4) 0.031(4) 0.027(3) -0.003(3) -0.006(3) -0.004(3)
C32B 0.034(4) 0.031(4) 0.027(3) -0.003(3) -0.006(3) -0.004(3)
C33 0.035(4) 0.023(3) 0.040(3) 0.009(2) 0.004(3) -0.003(3)
C34 0.027(3) 0.050(4) 0.024(3) 0.002(3) 0.004(2) -0.004(3)
C35 0.019(3) 0.031(3) 0.057(4) -0.016(3) -0.008(3) 0.002(2)
C36 0.035(4) 0.025(3) 0.044(4) 0.016(3) -0.007(3) -0.005(3)

loop_
_atom_type_symbol
_atom_type_description
_atom_type_scat_dispersion_real
_atom_type_scat_dispersion_imag
_atom_type_scat_source
C C 0.0033 0.0016 'International Tables Vol C Tables 4.2.6.8 and 6.1.1.4'
H H 0.0000 0.0000 'International Tables Vol C Tables 4.2.6.8 and 6.1.1.4'
O O 0.0106 0.0060 'International Tables Vol C Tables 4.2.6.8 and 6.1.1.4'
F F 0.0171 0.0103 'International Tables Vol C Tables 4.2.6.8 and 6.1.1.4'
P P 0.1023 0.0942 'International Tables Vol C Tables 4.2.6.8 and 6.1.1.4'
Ru Ru -1.2594 0.8363 'International Tables Vol C Tables 4.2.6.8 and 6.1.1.4'

loop_
_geom_angle_atom_site_label_1
_geom_angle_atom_site_label_2
_geom_angle_atom_site_label_3
_geom_angle
C9 Ru1 C11 64.0(2)
C9 Ru1 C10 38.8(2)
C11 Ru1 C10 37.9(2)
C9 Ru1 C12 63.4(2)
C11 Ru1 C12 38.0(2)
C10 Ru1 C12 63.5(2)
C9 Ru1 C13 38.3(3)
C11 Ru1 C13 65.0(2)
C10 Ru1 C13 65.1(2)
C12 Ru1 C13 38.81(19)
C9 Ru1 C1 145.1(2)
C11 Ru1 C1 134.9(2)
C10 Ru1 C1 172.8(2)
C12 Ru1 C1 111.4(2)
C13 Ru1 C1 114.7(2)
C9 Ru1 C6 173.8(2)
C11 Ru1 C6 110.1(2)
C10 Ru1 C6 137.5(2)
C12 Ru1 C6 110.8(2)
C13 Ru1 C6 138.5(2)
C1 Ru1 C6 37.7(2)
C9 Ru1 C2 117.6(2)
C11 Ru1 C2 169.7(3)
C10 Ru1 C2 149.3(2)
C12 Ru1 C2 132.4(3)
C13 Ru1 C2 109.3(3)
C1 Ru1 C2 38.0(2)
C6 Ru1 C2 67.9(2)
C9 Ru1 C5 144.8(3)
C11 Ru1 C5 105.1(2)
C10 Ru1 C5 111.5(2)
C12 Ru1 C5 129.4(2)
C13 Ru1 C5 168.2(2)
C1 Ru1 C5 67.1(2)
C6 Ru1 C5 36.5(2)
C2 Ru1 C5 79.4(3)
C9 Ru1 C4 117.4(2)
C11 Ru1 C4 122.0(2)
C10 Ru1 C4 103.4(2)
C12 Ru1 C4 159.3(2)
C13 Ru1 C4 152.8(2)
C1 Ru1 C4 79.9(2)
C6 Ru1 C4 67.0(3)
C2 Ru1 C4 67.2(3)
C5 Ru1 C4 37.4(2)
C9 Ru1 C3 106.6(2)
C11 Ru1 C3 153.4(3)
C10 Ru1 C3 119.0(2)
C12 Ru1 C3 162.3(2)
C13 Ru1 C3 124.3(2)
C1 Ru1 C3 67.5(2)
C6 Ru1 C3 79.6(2)
C2 Ru1 C3 36.8(3)
C5 Ru1 C3 67.4(2)
C4 Ru1 C3 37.5(2)
C31 Ru2 C29 63.8(2)
C31 Ru2 C27 38.4(2)
C29 Ru2 C27 63.9(2)
C31 Ru2 C30 38.5(2)
C29 Ru2 C30 37.5(2)
C27 Ru2 C30 64.0(2)
C31 Ru2 C28 64.6(2)
C29 Ru2 C28 37.9(2)
C27 Ru2 C28 38.8(2)
C30 Ru2 C28 63.6(2)
C31 Ru2 C22 113.3(2)
C29 Ru2 C22 129.2(2)
C27 Ru2 C22 146.2(2)
C30 Ru2 C22 106.3(2)
C28 Ru2 C22 167.1(2)
C31 Ru2 C19 152.0(2)
C29 Ru2 C19 129.0(2)
C27 Ru2 C19 118.9(2)
C30 Ru2 C19 165.5(2)
C28 Ru2 C19 108.9(2)
C22 Ru2 C19 79.0(2)
C31 Ru2 C23 106.7(2)
C29 Ru2 C23 161.4(2)
C27 Ru2 C23 119.7(2)
C30 Ru2 C23 125.2(2)
C28 Ru2 C23 155.1(2)
C22 Ru2 C23 37.1(2)
C19 Ru2 C23 67.1(2)
C31 Ru2 C24 121.9(2)
C29 Ru2 C24 161.4(2)
C27 Ru2 C24 108.5(2)
C30 Ru2 C24 157.0(2)
C28 Ru2 C24 125.4(2)
C22 Ru2 C24 67.0(2)
C19 Ru2 C24 37.5(2)
C23 Ru2 C24 37.2(2)
C31 Ru2 C21 137.6(2)
C29 Ru2 C21 108.1(2)
C27 Ru2 C21 171.7(2)
C30 Ru2 C21 108.6(2)
C28 Ru2 C21 135.7(2)
C22 Ru2 C21 37.1(2)
C19 Ru2 C21 67.2(2)
C23 Ru2 C21 67.2(2)
C24 Ru2 C21 79.8(2)
C31 Ru2 C20 170.3(2)
C29 Ru2 C20 108.4(2)
C27 Ru2 C20 145.3(2)
C30 Ru2 C20 131.8(2)
C28 Ru2 C20 113.5(2)
C22 Ru2 C20 66.3(2)
C19 Ru2 C20 37.40(19)
C23 Ru2 C20 78.9(2)
C24 Ru2 C20 67.4(2)
C21 Ru2 C20 36.8(2)
F1 P1 F4 91.3(3)
F1 P1 F2 90.1(2)
F4 P1 F2 89.6(2)
F1 P1 F6 91.1(2)
F4 P1 F6 91.1(2)
F2 P1 F6 178.6(2)
F1 P1 F5 178.0(3)
F4 P1 F5 90.6(3)
F2 P1 F5 89.3(2)
F6 P1 F5 89.5(2)
F1 P1 F3 91.1(3)
F4 P1 F3 177.6(3)
F2 P1 F3 89.7(2)
F6 P1 F3 89.5(2)
F5 P1 F3 87.1(2)
F7 P2 F11 91.5(4)
F7 P2 F9 94.4(4)
F11 P2 F9 89.6(3)
F7 P2 F12 87.6(4)
F11 P2 F12 89.7(3)
F9 P2 F12 178.0(4)
F7 P2 F8 91.8(4)
F11 P2 F8 176.6(4)
F9 P2 F8 91.3(3)
F12 P2 F8 89.3(3)
F7 P2 F10 176.6(4)
F11 P2 F10 91.4(4)
F9 P2 F10 87.4(3)
F12 P2 F10 90.7(4)
F8 P2 F10 85.3(3)
C6 C1 C2 118.8(7)
C6 C1 C7 119.0(5)
C2 C1 C7 122.2(6)
C6 C1 Ru1 71.1(3)
C2 C1 Ru1 71.1(4)
C7 C1 Ru1 126.3(4)
C3 C2 C1 120.3(6)
C3 C2 Ru1 71.8(4)
C1 C2 Ru1 71.0(3)
C2 C3 C4 120.1(6)
C2 C3 Ru1 71.4(4)
C4 C3 Ru1 71.2(3)
C5 C4 C3 119.4(6)
C5 C4 Ru1 71.1(4)
C3 C4 Ru1 71.3(4)
C6 C5 C4 120.9(6)
C6 C5 Ru1 71.7(4)
C4 C5 Ru1 71.4(3)
C5 C6 C1 120.5(6)
C5 C6 Ru1 71.8(4)
C1 C6 Ru1 71.1(3)
O1 C7 C8 123.1(6)
O1 C7 C1 117.7(5)
C8 C7 C1 119.2(5)
C13 C9 C10 110.0(5)
C13 C9 C14 125.2(6)
C10 C9 C14 124.7(6)
C13 C9 Ru1 72.0(3)
C10 C9 Ru1 71.2(3)
C14 C9 Ru1 121.8(4)
C11 C10 C9 107.0(5)
C11 C10 C15 127.1(5)
C9 C10 C15 125.9(5)
C11 C10 Ru1 70.8(3)
C9 C10 Ru1 70.0(3)
C15 C10 Ru1 124.1(4)
C10 C11 C12 108.5(5)
C10 C11 C16 125.2(6)
C12 C11 C16 126.2(6)
C10 C11 Ru1 71.3(3)
C12 C11 Ru1 71.7(3)
C16 C11 Ru1 125.3(4)
C11 C12 C13 109.4(5)
C11 C12 C17 126.2(5)
C13 C12 C17 124.4(6)
C11 C12 Ru1 70.3(3)
C13 C12 Ru1 70.8(3)
C17 C12 Ru1 124.7(4)
C9 C13 C12 105.0(6)
C9 C13 C18 127.2(5)
C12 C13 C18 127.7(6)
C9 C13 Ru1 69.7(4)
C12 C13 Ru1 70.4(3)
C18 C13 Ru1 127.4(4)
O2 C14 C9 112.5(5)
C20 C19 C24 119.9(5)
C20 C19 C25 118.2(5)
C24 C19 C25 121.8(5)
C20 C19 Ru2 71.8(3)
C24 C19 Ru2 71.4(3)
C25 C19 Ru2 125.0(4)
C21 C20 C19 120.4(6)
C21 C20 Ru2 71.3(4)
C19 C20 Ru2 70.8(3)
C20 C21 C22 119.3(5)
C20 C21 Ru2 71.9(4)
C22 C21 Ru2 71.1(3)
C21 C22 C23 121.1(5)
C21 C22 Ru2 71.8(3)
C23 C22 Ru2 71.6(3)
C22 C23 C24 120.2(5)
C22 C23 Ru2 71.2(3)
C24 C23 Ru2 71.6(3)
C23 C24 C19 119.1(5)
C23 C24 Ru2 71.3(4)
C19 C24 Ru2 71.1(3)
O3 C25 C26 123.1(5)
O3 C25 C19 117.9(5)
C26 C25 C19 119.0(5)
C31 C27 C28 107.5(5)
C31 C27 C32A 124.6(5)
C28 C27 C32A 127.8(5)
C31 C27 Ru2 70.0(3)
C28 C27 Ru2 70.9(3)
C32A C27 Ru2 126.8(4)
C29 C28 C27 106.8(5)
C29 C28 C33 126.5(5)
C27 C28 C33 126.7(5)
C29 C28 Ru2 70.6(3)
C27 C28 Ru2 70.3(3)
C33 C28 Ru2 125.6(4)
C30 C29 C28 109.6(5)
C30 C29 C34 124.9(6)
C28 C29 C34 125.4(6)
C30 C29 Ru2 71.5(3)
C28 C29 Ru2 71.4(3)
C34 C29 Ru2 125.6(4)
C29 C30 C31 108.0(5)
C29 C30 C35 127.1(6)
C31 C30 C35 124.9(6)
C29 C30 Ru2 71.0(3)
C31 C30 Ru2 69.8(3)
C35 C30 Ru2 124.9(4)
C27 C31 C30 107.9(5)
C27 C31 C36 125.2(5)
C30 C31 C36 126.7(5)
C27 C31 Ru2 71.6(3)
C30 C31 Ru2 71.7(3)
C36 C31 Ru2 125.9(4)
O4A C32A C27 105.3(6)

loop_
_geom_bond_atom_site_label_1
_geom_bond_atom_site_label_2
_geom_bond_distance
Ru1 C9 2.166(6)
Ru1 C11 2.175(5)
Ru1 C10 2.181(6)
Ru1 C12 2.192(5)
Ru1 C13 2.197(6)
Ru1 C1 2.213(6)
Ru1 C6 2.213(6)
Ru1 C2 2.214(6)
Ru1 C5 2.214(6)
Ru1 C4 2.218(6)
Ru1 C3 2.219(6)
Ru2 C31 2.167(5)
Ru2 C29 2.186(6)
Ru2 C27 2.189(6)
Ru2 C30 2.193(5)
Ru2 C28 2.197(6)
Ru2 C22 2.210(5)
Ru2 C19 2.215(5)
Ru2 C23 2.215(6)
Ru2 C24 2.219(6)
Ru2 C21 2.220(5)
Ru2 C20 2.228(6)
P1 F1 1.556(4)
P1 F4 1.587(4)
P1 F2 1.594(4)
P1 F6 1.601(4)
P1 F5 1.611(4)
P1 F3 1.624(4)
P2 F7 1.542(6)
P2 F11 1.560(5)
P2 F9 1.572(5)
P2 F12 1.583(5)
P2 F8 1.596(5)
P2 F10 1.598(6)
O1 C7 1.205(7)
O2 C14 1.410(7)
O3 C25 1.215(6)
O4A C32A 1.506(11)
C1 C6 1.432(8)
C1 C2 1.440(9)
C1 C7 1.515(9)
C2 C3 1.400(11)
C3 C4 1.428(9)
C4 C5 1.423(9)
C5 C6 1.388(10)
C7 C8 1.494(8)
C9 C13 1.430(9)
C9 C10 1.444(8)
C9 C14 1.488(8)
C10 C11 1.416(8)
C10 C15 1.505(8)
C11 C12 1.421(9)
C11 C16 1.505(7)
C12 C13 1.458(7)
C12 C17 1.503(8)
C13 C18 1.499(8)
C19 C20 1.424(7)
C19 C24 1.427(8)
C19 C25 1.514(8)
C20 C21 1.404(8)
C21 C22 1.408(8)
C22 C23 1.409(8)
C23 C24 1.413(9)
C25 C26 1.485(7)
C27 C31 1.433(9)
C27 C28 1.457(8)
C27 C32A 1.510(8)
C28 C29 1.425(8)
C28 C33 1.498(8)
C29 C30 1.407(8)
C29 C34 1.514(8)
C30 C31 1.437(8)
C30 C35 1.496(8)
C31 C36 1.516(7)
